data_7700111
loop_
_publ_author_name
'Lionetti, Davide'
'Day, Victor W.'
'Blakemore, James D.'

_publ_section_title
;
 Structural and chemical properties of half-sandwich rhodium complexes
 supported by the bis(2-pyridyl)methane ligand.
;
_journal_issue 33
_journal_name_full 'Dalton transactions (Cambridge, England : 2003)'
_journal_page_first 12396
_journal_page_last 12406
_journal_paper_doi 10.1039/c9dt01821b
_journal_volume 48
_journal_year 2019
_chemical_formula_moiety 'C10.5 H12.5 Cl0.5 N Rh0.5, F3 P0.5'
_chemical_formula_sum 'C10.5 H12.5 Cl0.5 F3 N P0.5 Rh0.5'
_chemical_formula_weight 294.38
_space_group_crystal_system orthorhombic
_space_group_IT_number 62
_space_group_name_Hall '-P 2ac 2n'
_space_group_name_H-M_alt 'P n m a'
_symmetry_space_group_name_Hall '-P 2ac 2n'
_symmetry_space_group_name_H-M 'P n m a'
_atom_sites_solution_hydrogens mixed
_atom_sites_solution_primary dual
_audit_creation_date 2016-10-28
_audit_creation_method
;
Olex2 1.2
(compiled 2016.09.09 svn.r3337 for OlexSys, GUI svn.r5227)
;
_audit_update_record
;
2019-04-29 deposited with the CCDC.    2019-05-28 downloaded from the CCDC.
;
_cell_angle_alpha 90
_cell_angle_beta 90
_cell_angle_gamma 90
_cell_formula_units_Z 8
_cell_length_a 13.882(2)
_cell_length_b 12.3599(19)
_cell_length_c 13.397(2)
_cell_measurement_reflns_used 9866
_cell_measurement_temperature 200(2)
_cell_measurement_theta_max 33.097
_cell_measurement_theta_min 2.242
_cell_volume 2298.7(6)
_computing_cell_refinement 'SAINT v8.34A (Bruker, 2013)'
_computing_data_reduction 'SAINT v8.34A (Bruker, 2013)'
_computing_molecular_graphics 'Olex2 (Dolomanov et al., 2009)'
_computing_publication_material 'Olex2 (Dolomanov et al., 2009)'
_computing_structure_refinement 'ShelXL (Sheldrick, 2015)'
_computing_structure_solution 'ShelXT (Sheldrick, 2015)'
_diffrn_ambient_temperature 199.99
_diffrn_detector 'Bruker APEX2 area detector'
_diffrn_detector_area_resol_mean 7.9
_diffrn_detector_type 'CCD area detector'
_diffrn_measured_fraction_theta_full 1.000
_diffrn_measured_fraction_theta_max 0.987
_diffrn_measurement_device 'three-circle diffractometer'
_diffrn_measurement_device_type 'Bruker SMART APEX2 area detector'
_diffrn_measurement_method '\w and \f scans'
_diffrn_radiation_monochromator 'mirror optics'
_diffrn_radiation_probe x-ray
_diffrn_radiation_type MoK\a
_diffrn_radiation_wavelength 0.71073
_diffrn_reflns_av_R_equivalents 0.0348
_diffrn_reflns_av_unetI/netI 0.0225
_diffrn_reflns_Laue_measured_fraction_full 1.000
_diffrn_reflns_Laue_measured_fraction_max 0.987
_diffrn_reflns_limit_h_max 20
_diffrn_reflns_limit_h_min -21
_diffrn_reflns_limit_k_max 18
_diffrn_reflns_limit_k_min -18
_diffrn_reflns_limit_l_max 20
_diffrn_reflns_limit_l_min -20
_diffrn_reflns_number 30764
_diffrn_reflns_point_group_measured_fraction_full 1.000
_diffrn_reflns_point_group_measured_fraction_max 0.987
_diffrn_reflns_theta_full 26.000
_diffrn_reflns_theta_max 33.166
_diffrn_reflns_theta_min 2.113
_diffrn_source 'microfocus sealed X-ray tube'
_diffrn_source_type 'Incoatec I\ms'
_exptl_absorpt_coefficient_mu 0.989
_exptl_absorpt_correction_T_max 0.7465
_exptl_absorpt_correction_T_min 0.6050
_exptl_absorpt_correction_type multi-scan
_exptl_absorpt_process_details
;
SADABS-2014/2 (Bruker,2014/2) was used for absorption correction.
wR2(int) was 0.0658 before and 0.0492 after correction.
The Ratio of minimum to maximum transmission is 0.8104.
The \l/2 correction factor is 0.00150.
;
_exptl_crystal_colour orange
_exptl_crystal_colour_primary orange
_exptl_crystal_density_diffrn 1.701
_exptl_crystal_description irregular
_exptl_crystal_F_000 1184
_exptl_crystal_recrystallization_method 'Re-crystallisation from solvent: acetonitrile, diethyl ether'
_exptl_crystal_size_max 0.56
_exptl_crystal_size_mid 0.37
_exptl_crystal_size_min 0.27
_refine_diff_density_max 0.911
_refine_diff_density_min -0.895
_refine_diff_density_rms 0.103
_refine_ls_extinction_method none
_refine_ls_goodness_of_fit_ref 1.039
_refine_ls_hydrogen_treatment mixed
_refine_ls_matrix_type full
_refine_ls_number_parameters 166
_refine_ls_number_reflns 4506
_refine_ls_number_restraints 0
_refine_ls_restrained_S_all 1.039
_refine_ls_R_factor_all 0.0488
_refine_ls_R_factor_gt 0.0371
_refine_ls_shift/su_max 0.002
_refine_ls_shift/su_mean 0.000
_refine_ls_structure_factor_coef Fsqd
_refine_ls_weighting_details 'w=1/[\s^2^(Fo^2^)+(0.0403P)^2^+4.2341P] where P=(Fo^2^+2Fc^2^)/3'
_refine_ls_weighting_scheme calc
_refine_ls_wR_factor_gt 0.0916
_refine_ls_wR_factor_ref 0.1012
_reflns_Friedel_coverage 0.000
_reflns_number_gt 3689
_reflns_number_total 4506
_reflns_threshold_expression 'I > 2\s(I)'
_cod_data_source_file c9dt01821b2.cif
_cod_data_source_block 1-Cl
_cod_depositor_comments 'Adding full bibliography for 7700110--7700111.cif.'
_cod_original_cell_volume 2298.6(6)
_cod_original_formula_sum 'C10.50 H12.50 Cl0.50 F3 N P0.50 Rh0.50'
_cod_database_code 7700111
_shelx_space_group_comment
;
The symmetry employed for this shelxl refinement is uniquely defined
by the following loop, which should always be used as a source of
symmetry information in preference to the above space-group names.
They are only intended as comments.
;
_shelx_estimated_absorpt_t_max 0.776
_shelx_estimated_absorpt_t_min 0.607
_olex2_refinement_description
;
1. Fixed Uiso
 At 1.2 times of:
  All C(H) groups, All C(H,H) groups
 At 1.5 times of:
  All C(H,H,H) groups
2.a Secondary CH2 refined with riding coordinates:
 C6(H6A,H6B)
2.b Aromatic/amide H refined with riding coordinates:
 C1(H1), C2(H2), C3(H3), C4(H4)
2.c Idealised Me refined as rotating group:
 C11(H11A,H11B,H11C), C12(H12A,H12B,H12C)
;
_shelx_shelxl_version_number 2014/7
_olex2_submission_special_instructions 'No special instructions were received'

loop_
_space_group_symop_operation_xyz
'x, y, z'
'-x+1/2, -y, z+1/2'
'-x, y+1/2, -z'
'x+1/2, -y+1/2, -z+1/2'
'-x, -y, -z'
'x-1/2, y, -z-1/2'
'x, -y-1/2, z'
'-x-1/2, y-1/2, z-1/2'

loop_
_atom_site_label
_atom_site_type_symbol
_atom_site_fract_x
_atom_site_fract_y
_atom_site_fract_z
_atom_site_U_iso_or_equiv
_atom_site_adp_type
_atom_site_occupancy
_atom_site_site_symmetry_order
_atom_site_calc_flag
_atom_site_refinement_flags_posn
_atom_site_refinement_flags_adp
_atom_site_refinement_flags_occupancy
Rh1 Rh 0.59230(2) 0.2500 0.68764(2) 0.01976(7) Uani 1 2 d S T P
Cl1 Cl 0.71071(6) 0.2500 0.81898(6) 0.03359(17) Uani 1 2 d S T P
N1 N 0.67818(13) 0.36667(17) 0.61545(15) 0.0289(4) Uani 1 1 d . . .
C1 C 0.6975(2) 0.4597(2) 0.6640(2) 0.0394(5) Uani 1 1 d . . .
H1 H 0.6752 0.4677 0.7306 0.047 Uiso 1 1 calc R . .
C2 C 0.7480(2) 0.5434(2) 0.6211(3) 0.0512(8) Uani 1 1 d . . .
H2 H 0.7597 0.6084 0.6570 0.061 Uiso 1 1 calc R . .
C3 C 0.7813(2) 0.5307(3) 0.5250(3) 0.0521(8) Uani 1 1 d . . .
H3 H 0.8158 0.5874 0.4932 0.063 Uiso 1 1 calc R . .
C4 C 0.76408(18) 0.4348(3) 0.4753(2) 0.0441(7) Uani 1 1 d . . .
H4 H 0.7883 0.4244 0.4096 0.053 Uiso 1 1 calc R . .
C5 C 0.71091(15) 0.3530(2) 0.52163(18) 0.0331(5) Uani 1 1 d . . .
C6 C 0.6856(3) 0.2500 0.4683(2) 0.0393(8) Uani 1 2 d S T P
H6A H 0.7186 0.2500 0.4028 0.047 Uiso 1 2 calc RS T P
H6B H 0.6154 0.2500 0.4553 0.047 Uiso 1 2 calc RS T P
C7 C 0.4517(2) 0.2500 0.6188(2) 0.0282(6) Uani 1 2 d S T P
C8 C 0.45998(15) 0.3437(2) 0.68196(17) 0.0279(4) Uani 1 1 d . . .
C9 C 0.47738(14) 0.30886(19) 0.78132(16) 0.0273(4) Uani 1 1 d . . .
C10 C 0.4219(3) 0.2500 0.5121(3) 0.0415(9) Uani 1 2 d S T P
H10A H 0.445(2) 0.191(3) 0.481(3) 0.046(9) Uiso 1 1 d . . .
H10B H 0.351(4) 0.2500 0.514(4) 0.046(13) Uiso 1 2 d S T P
C11 C 0.4490(2) 0.4582(2) 0.6488(3) 0.0458(7) Uani 1 1 d . . .
H11A H 0.4880 0.5053 0.6915 0.069 Uiso 1 1 calc GR . .
H11B H 0.3812 0.4795 0.6535 0.069 Uiso 1 1 calc GR . .
H11C H 0.4707 0.4650 0.5794 0.069 Uiso 1 1 calc GR . .
C12 C 0.4877(2) 0.3781(3) 0.8725(2) 0.0434(6) Uani 1 1 d . . .
H12A H 0.4250 0.3850 0.9056 0.065 Uiso 1 1 calc GR . .
H12B H 0.5109 0.4500 0.8531 0.065 Uiso 1 1 calc GR . .
H12C H 0.5339 0.3447 0.9184 0.065 Uiso 1 1 calc GR . .
P1 P 0.97741(8) 0.2500 0.31268(7) 0.03525(19) Uani 1 2 d S T P
F1 F 0.9145(2) 0.2500 0.4131(3) 0.0781(10) Uani 1 2 d S T P
F2 F 1.0423(3) 0.3389(3) 0.3592(3) 0.1186(12) Uani 1 1 d . . .
F3 F 1.0349(4) 0.2500 0.2152(3) 0.137(2) Uani 1 2 d S T P
F4 F 0.9083(2) 0.1598(3) 0.2701(3) 0.1164(13) Uani 1 1 d . . .

loop_
_atom_site_aniso_label
_atom_site_aniso_U_11
_atom_site_aniso_U_22
_atom_site_aniso_U_33
_atom_site_aniso_U_23
_atom_site_aniso_U_13
_atom_site_aniso_U_12
Rh1 0.01522(10) 0.02547(11) 0.01860(10) 0.000 0.00061(7) 0.000
Cl1 0.0238(3) 0.0503(5) 0.0267(3) 0.000 -0.0074(3) 0.000
N1 0.0224(8) 0.0340(9) 0.0305(9) 0.0062(8) 0.0027(7) -0.0011(7)
C1 0.0349(12) 0.0330(12) 0.0504(14) 0.0017(11) 0.0057(11) -0.0051(10)
C2 0.0379(14) 0.0342(13) 0.082(2) 0.0083(15) 0.0083(14) -0.0041(11)
C3 0.0332(13) 0.0450(15) 0.078(2) 0.0302(16) 0.0120(13) 0.0022(11)
C4 0.0269(11) 0.0594(17) 0.0460(14) 0.0255(13) 0.0083(10) 0.0074(11)
C5 0.0207(9) 0.0488(14) 0.0297(10) 0.0121(10) 0.0030(8) 0.0051(9)
C6 0.0308(16) 0.067(3) 0.0198(13) 0.000 0.0022(12) 0.000
C7 0.0187(12) 0.0409(17) 0.0250(13) 0.000 -0.0022(10) 0.000
C8 0.0179(8) 0.0351(11) 0.0307(10) 0.0004(9) -0.0002(7) 0.0045(7)
C9 0.0197(8) 0.0362(11) 0.0261(9) -0.0026(8) 0.0041(7) 0.0028(8)
C10 0.0329(18) 0.062(3) 0.0297(17) 0.000 -0.0098(14) 0.000
C11 0.0456(15) 0.0392(14) 0.0528(16) 0.0066(13) -0.0079(13) 0.0131(12)
C12 0.0399(13) 0.0559(17) 0.0344(12) -0.0154(12) 0.0051(10) 0.0095(12)
P1 0.0428(5) 0.0307(4) 0.0323(4) 0.000 -0.0020(4) 0.000
F1 0.070(2) 0.104(3) 0.061(2) 0.000 0.0183(16) 0.000
F2 0.121(3) 0.110(2) 0.125(3) -0.024(2) -0.012(2) -0.068(2)
F3 0.127(4) 0.222(6) 0.060(2) 0.000 0.053(3) 0.000
F4 0.119(3) 0.105(2) 0.125(3) -0.049(2) -0.0143(19) -0.0462(19)

loop_
_atom_type_symbol
_atom_type_description
_atom_type_scat_dispersion_real
_atom_type_scat_dispersion_imag
_atom_type_scat_source
C C 0.0033 0.0016 'International Tables Vol C Tables 4.2.6.8 and 6.1.1.4'
H H 0.0000 0.0000 'International Tables Vol C Tables 4.2.6.8 and 6.1.1.4'
Cl Cl 0.1484 0.1585 'International Tables Vol C Tables 4.2.6.8 and 6.1.1.4'
F F 0.0171 0.0103 'International Tables Vol C Tables 4.2.6.8 and 6.1.1.4'
N N 0.0061 0.0033 'International Tables Vol C Tables 4.2.6.8 and 6.1.1.4'
P P 0.1023 0.0942 'International Tables Vol C Tables 4.2.6.8 and 6.1.1.4'
Rh Rh -1.1178 0.9187 'International Tables Vol C Tables 4.2.6.8 and 6.1.1.4'

loop_
_geom_angle_atom_site_label_1
_geom_angle_atom_site_label_2
_geom_angle_atom_site_label_3
_geom_angle
_geom_angle_site_symmetry_1
_geom_angle_site_symmetry_3
N1 Rh1 Cl1 87.09(6) . .
N1 Rh1 Cl1 87.09(6) 7_565 .
N1 Rh1 N1 86.42(11) 7_565 .
N1 Rh1 C7 108.39(8) 7_565 .
N1 Rh1 C7 108.39(8) . .
N1 Rh1 C8 145.83(8) 7_565 .
N1 Rh1 C8 145.83(8) . 7_565
N1 Rh1 C8 95.59(8) . .
N1 Rh1 C8 95.59(8) 7_565 7_565
N1 Rh1 C9 156.50(9) . 7_565
N1 Rh1 C9 117.07(8) . .
N1 Rh1 C9 156.50(9) 7_565 .
N1 Rh1 C9 117.07(8) 7_565 7_565
C7 Rh1 Cl1 158.35(9) . .
C7 Rh1 C8 38.81(8) . 7_565
C7 Rh1 C8 38.81(8) . .
C8 Rh1 Cl1 127.06(6) . .
C8 Rh1 Cl1 127.06(6) 7_565 .
C8 Rh1 C8 64.43(13) . 7_565
C9 Rh1 Cl1 94.57(6) . .
C9 Rh1 Cl1 94.57(6) 7_565 .
C9 Rh1 C7 65.15(10) 7_565 .
C9 Rh1 C7 65.15(10) . .
C9 Rh1 C8 38.29(8) . .
C9 Rh1 C8 64.84(9) 7_565 .
C9 Rh1 C8 38.29(8) 7_565 7_565
C9 Rh1 C8 64.84(9) . 7_565
C9 Rh1 C9 39.44(13) . 7_565
C1 N1 Rh1 118.35(17) . .
C5 N1 Rh1 122.23(17) . .
C5 N1 C1 119.4(2) . .
N1 C1 H1 118.6 . .
N1 C1 C2 122.8(3) . .
C2 C1 H1 118.6 . .
C1 C2 H2 120.8 . .
C1 C2 C3 118.4(3) . .
C3 C2 H2 120.8 . .
C2 C3 H3 120.3 . .
C2 C3 C4 119.4(3) . .
C4 C3 H3 120.3 . .
C3 C4 H4 120.1 . .
C3 C4 C5 119.9(3) . .
C5 C4 H4 120.1 . .
N1 C5 C4 120.1(3) . .
N1 C5 C6 118.1(2) . .
C4 C5 C6 121.7(2) . .
C5 C6 C5 115.9(3) . 7_565
C5 C6 H6A 108.3 . .
C5 C6 H6A 108.3 7_565 .
C5 C6 H6B 108.3 7_565 .
C5 C6 H6B 108.3 . .
H6A C6 H6B 107.4 . .
C8 C7 Rh1 71.12(14) 7_565 .
C8 C7 Rh1 71.11(14) . .
C8 C7 C8 107.2(3) 7_565 .
C8 C7 C10 125.96(14) 7_565 .
C8 C7 C10 125.96(14) . .
C10 C7 Rh1 131.4(2) . .
C7 C8 Rh1 70.08(14) . .
C7 C8 C11 125.5(2) . .
C9 C8 Rh1 70.21(12) . .
C9 C8 C7 108.7(2) . .
C9 C8 C11 125.8(2) . .
C11 C8 Rh1 127.05(18) . .
C8 C9 Rh1 71.50(12) . .
C8 C9 C9 107.67(14) . 7_565
C8 C9 C12 127.4(2) . .
C9 C9 Rh1 70.28(6) 7_565 .
C9 C9 C12 124.84(16) 7_565 .
C12 C9 Rh1 126.63(16) . .
C7 C10 H10A 110(2) . .
C7 C10 H10B 105(3) . .
H10A C10 H10B 111(3) . .
C8 C11 H11A 109.5 . .
C8 C11 H11B 109.5 . .
C8 C11 H11C 109.5 . .
H11A C11 H11B 109.5 . .
H11A C11 H11C 109.5 . .
H11B C11 H11C 109.5 . .
C9 C12 H12A 109.5 . .
C9 C12 H12B 109.5 . .
C9 C12 H12C 109.5 . .
H12A C12 H12B 109.5 . .
H12A C12 H12C 109.5 . .
H12B C12 H12C 109.5 . .
F2 P1 F1 88.80(17) . .
F2 P1 F1 88.80(17) 7_565 .
F2 P1 F2 90.2(3) . 7_565
F2 P1 F4 177.2(2) 7_565 7_565
F2 P1 F4 177.2(2) . .
F2 P1 F4 89.9(2) . 7_565
F2 P1 F4 89.9(2) 7_565 .
F3 P1 F1 178.4(3) . .
F3 P1 F2 92.3(2) . .
F3 P1 F2 92.3(2) . 7_565
F3 P1 F4 90.5(2) . .
F3 P1 F4 90.5(2) . 7_565
F4 P1 F1 88.40(18) . .
F4 P1 F1 88.40(18) 7_565 .
F4 P1 F4 89.9(3) 7_565 .

loop_
_geom_bond_atom_site_label_1
_geom_bond_atom_site_label_2
_geom_bond_distance
_geom_bond_site_symmetry_2
Rh1 Cl1 2.4078(8) .
Rh1 N1 2.1061(19) 7_565
Rh1 N1 2.1062(19) .
Rh1 C7 2.159(3) .
Rh1 C8 2.173(2) 7_565
Rh1 C8 2.173(2) .
Rh1 C9 2.156(2) 7_565
Rh1 C9 2.156(2) .
N1 C1 1.347(3) .
N1 C5 1.347(3) .
C1 H1 0.9500 .
C1 C2 1.376(4) .
C2 H2 0.9500 .
C2 C3 1.378(5) .
C3 H3 0.9500 .
C3 C4 1.380(5) .
C4 H4 0.9500 .
C4 C5 1.398(4) .
C5 C6 1.501(3) .
C6 C5 1.501(3) 7_565
C6 H6A 0.9900 .
C6 H6B 0.9900 .
C7 C8 1.439(3) 7_565
C7 C8 1.439(3) .
C7 C10 1.488(5) .
C8 C9 1.420(3) .
C8 C11 1.490(4) .
C9 C9 1.455(5) 7_565
C9 C12 1.499(3) .
C10 H10A 0.90(3) .
C10 H10B 0.98(5) .
C11 H11A 0.9800 .
C11 H11B 0.9800 .
C11 H11C 0.9800 .
C12 H12A 0.9800 .
C12 H12B 0.9800 .
C12 H12C 0.9800 .
P1 F1 1.603(3) .
P1 F2 1.551(3) 7_565
P1 F2 1.551(3) .
P1 F3 1.531(4) .
P1 F4 1.577(3) .
P1 F4 1.577(3) 7_565

loop_
_geom_torsion_atom_site_label_1
_geom_torsion_atom_site_label_2
_geom_torsion_atom_site_label_3
_geom_torsion_atom_site_label_4
_geom_torsion
_geom_torsion_site_symmetry_1
_geom_torsion_site_symmetry_4
Rh1 N1 C1 C2 -176.1(2) . .
Rh1 N1 C5 C4 177.15(17) . .
Rh1 N1 C5 C6 -0.7(3) . .
Rh1 C7 C8 C9 -59.81(15) . .
Rh1 C7 C8 C11 121.9(2) . .
Rh1 C8 C9 C9 -61.31(6) . 7_565
Rh1 C8 C9 C12 122.4(2) . .
N1 C1 C2 C3 -0.9(5) . .
N1 C5 C6 C5 -54.1(4) . 7_565
C1 N1 C5 C4 -0.2(3) . .
C1 N1 C5 C6 -178.1(2) . .
C1 C2 C3 C4 -0.7(4) . .
C2 C3 C4 C5 1.8(4) . .
C3 C4 C5 N1 -1.4(4) . .
C3 C4 C5 C6 176.5(3) . .
C4 C5 C6 C5 128.1(2) . 7_565
C5 N1 C1 C2 1.4(4) . .
C7 C8 C9 Rh1 59.72(17) . .
C7 C8 C9 C9 -1.6(2) . 7_565
C7 C8 C9 C12 -177.9(2) . .
C8 C7 C8 Rh1 62.37(19) 7_565 .
C8 C7 C8 C9 2.6(3) 7_565 .
C8 C7 C8 C11 -175.72(18) 7_565 .
C10 C7 C8 Rh1 -128.0(3) . .
C10 C7 C8 C9 172.2(3) . .
C10 C7 C8 C11 -6.1(5) . .
C11 C8 C9 Rh1 -122.0(2) . .
C11 C8 C9 C9 176.7(2) . 7_565
C11 C8 C9 C12 0.4(4) . .
